data_5000345
_chemical_formula_moiety 'C78 H66 Fe6 N6 O20 2+,(N O3 1-)2 ,14(C H Cl3),(H2 O)'
_chemical_formula_sum 'C92 H82 Cl42 Fe6 N8 O27'
_chemical_formula_weight 3555.8
_space_group_IT_number 2
_symmetry_cell_setting triclinic
_symmetry_space_group_name_Hall '-P 1'
_symmetry_space_group_name_H-M 'P -1'
_atom_sites_solution_hydrogens geom
_atom_sites_solution_primary direct
_atom_sites_solution_secondary difmap
_cell_angle_alpha 111.963(11)
_cell_angle_beta 98.869(12)
_cell_angle_gamma 82.316(12)
_cell_formula_units_Z 1
_cell_length_a 14.217(3)
_cell_length_b 18.397(4)
_cell_length_c 14.170(3)
_cell_measurement_reflns_used 52
_cell_measurement_temperature 106
_cell_measurement_theta_max 16.22
_cell_measurement_theta_min 12.09
_cell_volume 3384.5(13)
_diffrn_ambient_temperature 106
_diffrn_detector_area_resol_mean ?
_diffrn_measured_fraction_theta_full 0
_diffrn_measured_fraction_theta_max 1
_diffrn_measurement_device_type 'refurbished Picker diffractometer'
_diffrn_measurement_method '\q/2\q scans'
_diffrn_radiation_type 'Mo K\a'
_diffrn_radiation_wavelength 0.71069
_diffrn_reflns_av_R_equivalents 0.041
_diffrn_reflns_limit_h_max 5
_diffrn_reflns_limit_h_min -16
_diffrn_reflns_limit_k_max 21
_diffrn_reflns_limit_k_min -21
_diffrn_reflns_limit_l_max 16
_diffrn_reflns_limit_l_min -16
_diffrn_reflns_number 13971
_diffrn_reflns_theta_full 0
_diffrn_reflns_theta_max 25.056
_diffrn_reflns_theta_min 3.04474
_diffrn_standards_decay_% -2.3
_diffrn_standards_interval_count 200
_diffrn_standards_number 4
_exptl_absorpt_coefficient_mu 1.5219
_exptl_absorpt_correction_T_max 0.762
_exptl_absorpt_correction_T_min 0.716
_exptl_absorpt_correction_type analytical
_exptl_absorpt_process_details Tompa
_exptl_crystal_colour red-orange
_exptl_crystal_density_diffrn 1.745
_exptl_crystal_density_meas ?
_exptl_crystal_density_method 'not measured'
_exptl_crystal_description prism
_exptl_crystal_F_000 1776
_exptl_crystal_size_max 0.30
_exptl_crystal_size_mid 0.25
_exptl_crystal_size_min 0.20
_refine_diff_density_max 1.9
_refine_diff_density_min -2.01
_refine_ls_abs_structure_details none
_refine_ls_abs_structure_Flack ?
_refine_ls_extinction_coef 0.00000033(11)
_refine_ls_extinction_expression
;
Larson, A. C. (1967).  Acta Cryst. 23, p. 664.  Eq. (3)
;
_refine_ls_extinction_method Zachariasen
_refine_ls_goodness_of_fit_ref 2.0964
_refine_ls_hydrogen_treatment ?
_refine_ls_matrix_type full
_refine_ls_number_parameters 814
_refine_ls_number_reflns 11927
_refine_ls_R_factor_gt 0.0954
_refine_ls_shift/su_max 0.1335
_refine_ls_structure_factor_coef F
_refine_ls_weighting_details w^-1^=\s^2^(F)+(.07F)^2^
_refine_ls_weighting_scheme calc
_refine_ls_wR_factor_ref 0.098
_reflns_number_gt 8627
_reflns_number_total 11927
_reflns_threshold_expression F>3.0\s(F)
_cod_database_code 5000345

loop_
_symmetry_equiv_pos_as_xyz
x,y,z
-x,-y,-z

loop_
_atom_site_label
_atom_site_type_symbol
_atom_site_fract_x
_atom_site_fract_y
_atom_site_fract_z
_atom_site_U_iso_or_equiv
_atom_site_adp_type
_atom_site_occupancy
_atom_site_disorder_group
_atom_site_disorder_assembly
Fe1 Fe 0.12939(8) 0.44630(8) 0.39419(9) 0.0191(5) Uani 1 0 .
Fe2 Fe -0.06162(8) 0.57303(8) 0.39078(9) 0.0193(5) Uani 1 0 .
Fe3 Fe 0.09568(8) 0.60844(8) 0.60142(9) 0.0197(5) Uani 1 0 .
O4 O 0.0527(4) 0.5407(3) 0.4635(4) 0.018(2) Uani 1 0 .
O5 O 0.1381(4) 0.4732(4) 0.2689(4) 0.023(2) Uani 1 0 .
C6 C 0.0778(6) 0.5141(5) 0.2300(7) 0.024(3) Uani 1 0 .
O7 O -0.0043(4) 0.5399(4) 0.2580(5) 0.027(2) Uani 1 0 .
C8 C 0.1037(6) 0.5311(6) 0.1421(6) 0.024(3) Uani 1 0 .
C9 C 0.1852(7) 0.4960(6) 0.0971(7) 0.030(4) Uani 1 0 .
C10 C 0.2064(7) 0.5083(6) 0.0126(7) 0.032(4) Uani 1 0 .
C11 C 0.1456(7) 0.5564(7) -0.0254(7) 0.042(4) Uani 1 0 .
C12 C 0.0637(7) 0.5953(6) 0.0185(8) 0.042(4) Uani 1 0 .
C13 C 0.0416(7) 0.5817(6) 0.1038(7) 0.031(4) Uani 1 0 .
O14 O -0.0197(4) 0.6799(4) 0.4157(5) 0.028(2) Uani 1 0 .
C15 C 0.0347(6) 0.7222(5) 0.4907(7) 0.022(3) Uani 1 0 .
O16 O 0.0631(4) 0.7080(4) 0.5708(5) 0.026(2) Uani 1 0 .
C17 C 0.0628(6) 0.7959(6) 0.4834(8) 0.030(4) Uani 1 0 .
C18 C 0.0378(7) 0.8111(7) 0.3923(10) 0.065(5) Uani 1 0 .
C19 C 0.0620(10) 0.8788(9) 0.3861(13) 0.105(7) Uani 1 0 .
C20 C 0.1123(9) 0.9324(8) 0.4707(13) 0.090(7) Uani 1 0 .
C21 C 0.1391(9) 0.9166(7) 0.5600(11) 0.067(6) Uani 1 0 .
C22 C 0.1151(8) 0.8474(7) 0.5663(9) 0.052(5) Uani 1 0 .
O23 O 0.2288(4) 0.6149(4) 0.5712(5) 0.027(2) Uani 1 0 .
C24 C 0.2781(6) 0.5650(6) 0.5035(7) 0.033(4) Uani 1 0 .
O25 O 0.2540(4) 0.4964(4) 0.4489(5) 0.025(2) Uani 1 0 .
C26 C 0.3707(6) 0.5880(6) 0.4908(7) 0.031(3) Uani 1 0 .
C27 C 0.4247(7) 0.5348(6) 0.4162(8) 0.037(4) Uani 1 0 .
C28 C 0.5122(7) 0.5552(7) 0.4055(8) 0.046(5) Uani 1 0 .
C29 C 0.5462(7) 0.6248(7) 0.4689(8) 0.054(5) Uani 1 0 .
C30 C 0.4925(7) 0.6788(7) 0.5415(8) 0.045(4) Uani 1 0 .
C31 C 0.4036(7) 0.6585(6) 0.5521(8) 0.036(4) Uani 1 0 .
O32 O 0.1386(4) 0.3861(3) 0.4889(4) 0.021(2) Uani 1 0 .
C33 C 0.1687(6) 0.3043(5) 0.4465(7) 0.028(4) Uani 1 0 .
C34 C 0.2289(6) 0.2871(5) 0.3608(7) 0.026(3) Uani 1 0 .
C35 C 0.2844(7) 0.2163(6) 0.3245(8) 0.032(4) Uani 1 0 .
C36 C 0.3354(7) 0.2038(6) 0.2432(8) 0.032(4) Uani 1 0 .
C37 C 0.3323(7) 0.2616(6) 0.2036(7) 0.031(4) Uani 1 0 .
C38 C 0.2772(6) 0.3326(6) 0.2456(7) 0.030(4) Uani 1 0 .
N39 N 0.2253(5) 0.3439(4) 0.3222(5) 0.021(3) Uani 1 0 .
O40 O 0.1413(4) 0.5191(4) 0.6531(4) 0.021(2) Uani 1 0 .
C41 C 0.2393(6) 0.5057(6) 0.6850(7) 0.026(3) Uani 1 0 .
C42 C -0.2568(6) 0.5617(6) 0.2769(6) 0.022(3) Uani 1 0 .
C43 C -0.3438(6) 0.5765(6) 0.2237(7) 0.032(4) Uani 1 0 .
C44 C -0.3561(7) 0.6411(6) 0.1940(7) 0.033(4) Uani 1 0 .
C45 C -0.2818(7) 0.6882(6) 0.2188(8) 0.033(4) Uani 1 0 .
C46 C -0.1980(6) 0.6694(6) 0.2697(7) 0.032(4) Uani 1 0 .
N47 N -0.1867(5) 0.6079(4) 0.3001(5) 0.023(3) Uani 1 0 .
O48 O 0.0171(4) 0.3818(4) 0.3232(4) 0.019(2) Uani 1 0 .
C49 C 0.0009(6) 0.3512(6) 0.2146(7) 0.026(3) Uani 1 0 .
C50 C 0.0813(6) 0.6999(6) 0.8217(7) 0.026(3) Uani 1 0 .
C51 C 0.0983(7) 0.7520(6) 0.9242(7) 0.036(4) Uani 1 0 .
C52 C 0.1734(8) 0.7964(6) 0.9530(8) 0.043(4) Uani 1 0 .
C53 C 0.2335(8) 0.7892(7) 0.8792(8) 0.047(4) Uani 1 0 .
C54 C 0.2142(7) 0.7368(6) 0.7802(8) 0.031(4) Uani 1 0 .
N55 N 0.1391(5) 0.6916(4) 0.7536(6) 0.026(3) Uani 1 0 .
C56 C 0.4748(8) 0.6364(8) 0.9175(9) 0.053(5) Uani 1 0 .
Cl57 Cl 0.44833(19) 0.64609(19) 0.7952(2) 0.0552(12) Uani 1 0 .
Cl58 Cl 0.3668(2) 0.6262(2) 0.9588(2) 0.0580(13) Uani 1 0 .
Cl59 Cl 0.5557(2) 0.5544(2) 0.9087(3) 0.0662(15) Uani 1 0 .
C60 C 0.3505(13) -0.0485(11) 0.2074(17) 0.101(10) Uani 1 0 .
Cl61 Cl 0.4100(3) 0.0272(3) 0.3042(4) 0.093(2) Uani 1 0 .
Cl62 Cl 0.3040(5) -0.0183(4) 0.1060(4) 0.165(3) Uani 1 0 .
Cl63 Cl 0.2585(4) -0.0773(3) 0.2516(5) 0.169(3) Uani 1 0 .
C64 C 0.3908(11) 0.9443(8) 0.8119(12) 0.069(7) Uani 1 0 .
Cl65 Cl 0.4613(3) 0.9039(3) 0.9009(3) 0.091(2) Uani 1 0 .
Cl66 Cl 0.3847(3) 0.8717(3) 0.6918(4) 0.095(2) Uani 1 0 .
Cl67 Cl 0.2754(3) 0.9775(3) 0.8470(5) 0.127(3) Uani 1 0 .
C68 C -0.1923(8) 0.8080(7) 0.0666(9) 0.054(5) Uani 1 0 .
Cl69 Cl -0.1454(2) 0.84830(19) -0.0082(3) 0.0609(13) Uani 1 0 .
Cl70 Cl -0.1736(2) 0.70269(19) 0.0130(2) 0.0554(13) Uani 1 0 .
Cl71 Cl -0.1459(4) 0.8434(3) 0.1960(4) 0.068(2) Uani 0.8 0 .
Cl72 Cl -0.093(2) 0.818(2) 0.1688(18) 0.139(16) Uani 0.2 0 .
C73 C -0.0699(18) 0.9425(15) 0.791(2) 0.185(16) Uani 1 0 .
Cl74 Cl 0.0042(3) 1.0063(3) 0.7858(4) 0.120(2) Uani 1 0 .
Cl75 Cl -0.0369(4) 0.8563(2) 0.7798(4) 0.112(2) Uani 1 0 .
Cl76 Cl -0.1217(6) 0.9099(5) 0.6371(6) 0.208(5) Uani 1 0 .
C77 C 0.6010(14) 0.2686(12) -0.2370(11) 0.074(9) Uani 1 0 .
Cl78 Cl 0.6817(3) 0.2077(3) -0.4013(4) 0.110(2) Uani 1 0 .
Cl79 Cl 0.7796(4) 0.2762(4) -0.1856(4) 0.128(3) Uani 1 0 .
Cl80 Cl 0.6081(5) 0.3564(4) -0.2472(5) 0.161(4) Uani 1 0 .
C81 C -0.3321(18) 0.8851(15) 0.4087(19) 0.126(8) Uiso 1 0 .
Cl82 Cl -0.2291(13) 0.8796(11) 0.3863(14) 0.086(5) Uiso 0.26368 0 .
Cl83 Cl -0.2258(4) 0.8680(4) 0.4510(5) 0.0731(15) Uiso 0.72182 0 .
Cl84 Cl -0.4021(8) 0.8266(6) 0.4427(8) 0.087(3) Uiso 0.514366 0 .
Cl85 Cl -0.3765(7) 1.0086(6) 0.4887(8) 0.071(2) Uiso 0.458787 0 .
Cl86 Cl -0.3604(7) 0.9903(6) 0.4352(8) 0.072(3) Uiso 0.431531 0 .
Cl87 Cl -0.4295(11) 0.8466(9) 0.4186(11) 0.080(4) Uiso 0.373572 0 .
Cl88 Cl -0.3774(13) 0.8968(11) 0.3175(14) 0.076(5) Uiso 0.236193 0 .
N89 N 0.4483(8) 0.1805(6) -0.1021(10) 0.063(5) Uani 1 0 .
O90 O 0.4029(7) 0.2236(7) -0.0405(7) 0.093(5) Uani 1 0 .
O91 O 0.5178(11) 0.2063(7) -0.1201(13) 0.146(9) Uani 1 0 .
O92 O 0.4199(10) 0.1190(7) -0.1675(11) 0.127(7) Uani 1 0 .
O93 O -0.0439(14) 0.9914(10) 0.9539(13) 0.041(4) Uiso 0.5 0 .
C94 C 0.6671(18) 0.2633(14) -0.2637(18) 0.060(9) Uiso 0.66027 0 .
O95 O 0.7615(15) 0.3325(13) -0.2956(16) 0.109(10) Uiso 0.646017 0 .
O96 O -0.4972(18) 0.8865(15) 0.4403(19) 0.031(10) Uiso 0.281711 0 .
O97 O -0.0035(13) 1.0269(9) 1.0441(12) 0.028(5) Uiso 0.452481 0 .
H1 H 0.2274 0.4625 0.1241 0.0374 Uiso 1 0 .
H2 H 0.2629 0.4837 -0.0178 0.0392 Uiso 1 0 .
H3 H 0.1602 0.5638 -0.0839 0.0436 Uiso 1 0 .
H4 H 0.0234 0.6301 -0.0083 0.0434 Uiso 1 0 .
H5 H -0.0147 0.6064 0.1349 0.0371 Uiso 1 0 .
H6 H 0.0033 0.7746 0.3352 0.0538 Uiso 1 0 .
H7 H 0.0463 0.8875 0.3225 0.0796 Uiso 1 0 .
H8 H 0.1282 0.9798 0.4675 0.0714 Uiso 1 0 .
H9 H 0.1742 0.9523 0.6155 0.0655 Uiso 1 0 .
H10 H 0.135 0.8355 0.6265 0.0522 Uiso 1 0 .
H11 H 0.4019 0.4853 0.373 0.0417 Uiso 1 0 .
H12 H 0.5483 0.5198 0.3525 0.0476 Uiso 1 0 .
H13 H 0.6075 0.6369 0.4636 0.0491 Uiso 1 0 .
H14 H 0.5148 0.7282 0.5833 0.0452 Uiso 1 0 .
H15 H 0.3665 0.6946 0.603 0.0424 Uiso 1 0 .
H16 H 0.114 0.2752 0.4206 0.0347 Uiso 1 0 .
H17 H 0.2051 0.2885 0.4989 0.0347 Uiso 1 0 .
H18 H 0.2872 0.1778 0.3548 0.04 Uiso 1 0 .
H19 H 0.3714 0.1549 0.2147 0.0439 Uiso 1 0 .
H20 H 0.367 0.2532 0.1474 0.0398 Uiso 1 0 .
H21 H 0.277 0.3735 0.2202 0.037 Uiso 1 0 .
H22 H 0.2598 0.5522 0.7386 0.0335 Uiso 1 0 .
H23 H 0.2747 0.494 0.6288 0.0335 Uiso 1 0 .
H24 H -0.3936 0.5426 0.2079 0.0361 Uiso 1 0 .
H25 H -0.4146 0.6527 0.1579 0.0411 Uiso 1 0 .
H26 H -0.2885 0.7333 0.2007 0.0399 Uiso 1 0 .
H27 H -0.1462 0.7013 0.2844 0.0369 Uiso 1 0 .
H28 H 0.0571 0.3206 0.188 0.0341 Uiso 1 0 .
H29 H -0.0125 0.3936 0.1903 0.0341 Uiso 1 0 .
H30 H 0.0566 0.7553 0.9723 0.0427 Uiso 1 0 .
H31 H 0.1855 0.8319 1.0215 0.0474 Uiso 1 0 .
H32 H 0.2861 0.8203 0.8964 0.051 Uiso 1 0 .
H33 H 0.2548 0.7317 0.7305 0.0395 Uiso 1 0 .

loop_
_atom_type_symbol
_atom_type_description
_atom_type_scat_dispersion_real
_atom_type_scat_dispersion_imag
_atom_type_scat_source
Fe Fe 0.301 0.845 'International Tables Vol. IV (1974) Table 2.2B'
Cl Cl 0.132 0.159 'International Tables Vol. IV (1974) Table 2.2B'
O O 0.008 0.006 'International Tables Vol. IV (1974) Table 2.2B'
N N 0.004 0.003 'International Tables Vol. IV (1974) Table 2.2B'
C C 0.002 0.002 'International Tables Vol. IV (1974) Table 2.2B'
H H 0 0 'International Tables Vol. IV (1974) Table 2.2B'
